data_4027184
loop_
_publ_author_name
'Yilin Liu'
'Ziping Cao'
'Haifeng Du'

_publ_section_title
;
 Asymmetric Allylic Alkylation of Pyrroles and 4,7-Dihydroindoles with
 Alkene-Phosphine Ligands
;
_journal_name_full 'Journal of Organic Chemistry'
_journal_page_first 4479
_journal_page_last 4483
_journal_paper_doi 10.1021/jo300539y
_journal_volume 77
_journal_year 2012
_chemical_absolute_configuration ad
_chemical_formula_moiety 'C27 H23 N'
_chemical_formula_sum 'C27 H23 N'
_chemical_formula_weight 361.46
_chemical_name_systematic
; 
 ? 
;
_space_group_IT_number 5
_symmetry_cell_setting monoclinic
_symmetry_space_group_name_Hall 'C 2y'
_symmetry_space_group_name_H-M 'C 1 2 1'
_atom_sites_solution_hydrogens geom
_atom_sites_solution_primary direct
_atom_sites_solution_secondary difmap
_audit_creation_method SHELXL-97
_cell_angle_alpha 90.00
_cell_angle_beta 103.799(14)
_cell_angle_gamma 90.00
_cell_formula_units_Z 4
_cell_length_a 22.202(5)
_cell_length_b 5.6791(11)
_cell_length_c 16.357(3)
_cell_measurement_reflns_used 7446
_cell_measurement_temperature 173(2)
_cell_measurement_theta_max 68.20
_cell_measurement_theta_min 4.10
_cell_volume 2002.9(7)
_computing_cell_refinement 'Rapid Auto Ver 2.30(Rigaku 1998)'
_computing_data_collection 'Rapid Auto Ver 2.30(Rigaku 1998)'
_computing_data_reduction 'Rapid Auto Ver 2.30(Rigaku 1998)'
_computing_molecular_graphics 'XP in Siemens SHELXTL (Sheldrick, 1994)'
_computing_publication_material 'SHELX97 (Sheldrick, 1997)'
_computing_structure_refinement 'SHELXL-97 (Sheldrick, 1997)'
_computing_structure_solution 'SHELXS-97 (Sheldrick, 1990)'
_diffrn_ambient_temperature 173(2)
_diffrn_measured_fraction_theta_full 0.989
_diffrn_measured_fraction_theta_max 0.989
_diffrn_measurement_device_type 'Rigaku raxis Rapid IP Area Detector'
_diffrn_measurement_method '\w scans'
_diffrn_radiation_monochromator graphite
_diffrn_radiation_source 'rotating anode'
_diffrn_radiation_type CuK\a
_diffrn_radiation_wavelength 1.54186
_diffrn_reflns_av_R_equivalents 0.0645
_diffrn_reflns_av_sigmaI/netI 0.0580
_diffrn_reflns_limit_h_max 26
_diffrn_reflns_limit_h_min -25
_diffrn_reflns_limit_k_max 6
_diffrn_reflns_limit_k_min -6
_diffrn_reflns_limit_l_max 19
_diffrn_reflns_limit_l_min -19
_diffrn_reflns_number 9302
_diffrn_reflns_theta_full 68.20
_diffrn_reflns_theta_max 68.20
_diffrn_reflns_theta_min 4.10
_exptl_absorpt_coefficient_mu 0.522
_exptl_absorpt_correction_T_max 0.9352
_exptl_absorpt_correction_T_min 0.6800
_exptl_absorpt_correction_type multi-scan
_exptl_absorpt_process_details 'ABSCOR by T.Higashi March, 2001'
_exptl_crystal_colour colorless
_exptl_crystal_density_diffrn 1.199
_exptl_crystal_description platelet
_exptl_crystal_F_000 768
_exptl_crystal_size_max 0.80
_exptl_crystal_size_mid 0.46
_exptl_crystal_size_min 0.13
_refine_diff_density_max 0.384
_refine_diff_density_min -0.228
_refine_diff_density_rms 0.060
_refine_ls_abs_structure_details 'Flack H D (1983), Acta Cryst. A39, 876-881'
_refine_ls_abs_structure_Flack 0(2)
_refine_ls_extinction_coef 0.0019(3)
_refine_ls_extinction_expression Fc^*^=kFc[1+0.001xFc^2^\l^3^/sin(2\q)]^-1/4^
_refine_ls_extinction_method SHELXL
_refine_ls_goodness_of_fit_ref 1.141
_refine_ls_hydrogen_treatment constr
_refine_ls_matrix_type full
_refine_ls_number_parameters 254
_refine_ls_number_reflns 2012
_refine_ls_number_restraints 1
_refine_ls_restrained_S_all 1.141
_refine_ls_R_factor_all 0.0830
_refine_ls_R_factor_gt 0.0649
_refine_ls_shift/su_max 0.001
_refine_ls_shift/su_mean 0.000
_refine_ls_structure_factor_coef Fsqd
_refine_ls_weighting_details 'calc w=1/[\s^2^(Fo^2^)+(0.0539P)^2^+2.2076P] where P=(Fo^2^+2Fc^2^)/3'
_refine_ls_weighting_scheme calc
_refine_ls_wR_factor_gt 0.1406
_refine_ls_wR_factor_ref 0.1529
_reflns_number_gt 1588
_reflns_number_total 2012
_reflns_threshold_expression >2sigma(I)
_cod_data_source_file jo300539y_si_001.cif
_cod_data_source_block sx2952
_cod_original_cell_volume 2002.8(7)
_cod_database_code 4027184

loop_
_symmetry_equiv_pos_as_xyz
'x, y, z'
'-x, y, -z'
'x+1/2, y+1/2, z'
'-x+1/2, y+1/2, -z'

loop_
_atom_site_label
_atom_site_type_symbol
_atom_site_fract_x
_atom_site_fract_y
_atom_site_fract_z
_atom_site_U_iso_or_equiv
_atom_site_adp_type
_atom_site_occupancy
_atom_site_symmetry_multiplicity
_atom_site_calc_flag
_atom_site_refinement_flags
N1 N 0.11104(17) 0.0615(8) 0.2156(2) 0.0441(11) Uani 1 1 d .
H1 H 0.0871 0.1409 0.2416 0.053 Uiso 1 1 calc R
C1 C 0.0910(2) -0.1225(10) 0.1627(3) 0.0446(13) Uani 1 1 d .
C2 C 0.1419(2) -0.1962(10) 0.1373(3) 0.0460(13) Uani 1 1 d .
H2 H 0.1429 -0.3243 0.1003 0.055 Uiso 1 1 calc R
C3 C 0.1933(2) -0.0507(8) 0.1749(3) 0.0382(12) Uani 1 1 d .
H3 H 0.2342 -0.0627 0.1673 0.046 Uiso 1 1 calc R
C4 C 0.1725(2) 0.1085(8) 0.2238(3) 0.0347(11) Uani 1 1 d .
C5 C 0.0258(3) -0.2047(11) 0.1487(3) 0.0531(15) Uani 1 1 d .
H5 H -0.0017 -0.1075 0.1701 0.064 Uiso 1 1 calc R
C6 C 0.0029(2) -0.3943(11) 0.1107(3) 0.0532(15) Uani 1 1 d .
H6 H 0.0310 -0.4988 0.0935 0.064 Uiso 1 1 calc R
C7 C -0.0616(2) -0.4630(10) 0.0916(3) 0.0395(12) Uani 1 1 d .
C8 C -0.1094(2) -0.3223(9) 0.1111(3) 0.0377(11) Uani 1 1 d .
H8 H -0.0990 -0.1766 0.1395 0.045 Uiso 1 1 calc R
C9 C -0.1699(2) -0.3930(10) 0.0898(3) 0.0433(12) Uani 1 1 d .
H9 H -0.2010 -0.2973 0.1041 0.052 Uiso 1 1 calc R
C10 C -0.1860(3) -0.6014(11) 0.0480(3) 0.0545(15) Uani 1 1 d .
H10 H -0.2283 -0.6483 0.0327 0.065 Uiso 1 1 calc R
C11 C -0.1423(3) -0.7400(10) 0.0283(3) 0.0517(14) Uani 1 1 d .
H11 H -0.1541 -0.8841 -0.0005 0.062 Uiso 1 1 calc R
C12 C -0.0807(3) -0.6756(10) 0.0496(3) 0.0493(14) Uani 1 1 d .
H12 H -0.0506 -0.7769 0.0356 0.059 Uiso 1 1 calc R
C13 C 0.20242(19) 0.3136(9) 0.2766(3) 0.0336(10) Uani 1 1 d .
H13 H 0.1882 0.4621 0.2451 0.040 Uiso 1 1 calc R
C14 C 0.18245(19) 0.3207(8) 0.3595(3) 0.0310(10) Uani 1 1 d .
C15 C 0.14947(19) 0.5127(9) 0.3794(3) 0.0376(11) Uani 1 1 d .
H15 H 0.1397 0.6403 0.3409 0.045 Uiso 1 1 calc R
C16 C 0.1305(2) 0.5207(10) 0.4553(3) 0.0427(12) Uani 1 1 d .
H16 H 0.1080 0.6523 0.4681 0.051 Uiso 1 1 calc R
C17 C 0.1448(2) 0.3363(10) 0.5108(3) 0.0441(13) Uani 1 1 d .
H17 H 0.1321 0.3407 0.5623 0.053 Uiso 1 1 calc R
C18 C 0.1774(2) 0.1455(9) 0.4927(3) 0.0387(12) Uani 1 1 d .
H18 H 0.1874 0.0193 0.5317 0.046 Uiso 1 1 calc R
C19 C 0.19555(19) 0.1376(8) 0.4177(3) 0.0351(11) Uani 1 1 d .
H19 H 0.2176 0.0038 0.4055 0.042 Uiso 1 1 calc R
C20 C 0.27229(19) 0.3037(8) 0.2947(2) 0.0325(10) Uani 1 1 d .
H20 H 0.2927 0.1652 0.3196 0.039 Uiso 1 1 calc R
C21 C 0.30657(19) 0.4800(9) 0.2772(3) 0.0363(11) Uani 1 1 d .
H21 H 0.2847 0.6069 0.2456 0.044 Uiso 1 1 calc R
C22 C 0.3744(2) 0.5007(9) 0.3013(3) 0.0331(10) Uani 1 1 d .
C23 C 0.4129(2) 0.3333(10) 0.3506(3) 0.0439(13) Uani 1 1 d .
H23 H 0.3952 0.1929 0.3662 0.053 Uiso 1 1 calc R
C24 C 0.4758(2) 0.3678(11) 0.3771(3) 0.0505(14) Uani 1 1 d .
H24 H 0.5011 0.2524 0.4110 0.061 Uiso 1 1 calc R
C25 C 0.5027(2) 0.5715(11) 0.3544(3) 0.0496(14) Uani 1 1 d .
H25 H 0.5460 0.5976 0.3738 0.060 Uiso 1 1 calc R
C26 C 0.4663(2) 0.7333(10) 0.3039(3) 0.0456(13) Uani 1 1 d .
H26 H 0.4845 0.8708 0.2870 0.055 Uiso 1 1 calc R
C27 C 0.4030(2) 0.6983(9) 0.2772(3) 0.0387(12) Uani 1 1 d .
H27 H 0.3784 0.8120 0.2416 0.046 Uiso 1 1 calc R

loop_
_atom_site_aniso_label
_atom_site_aniso_U_11
_atom_site_aniso_U_22
_atom_site_aniso_U_33
_atom_site_aniso_U_23
_atom_site_aniso_U_13
_atom_site_aniso_U_12
N1 0.033(2) 0.056(3) 0.038(2) -0.001(2) -0.0001(16) -0.010(2)
C1 0.046(3) 0.051(3) 0.033(3) 0.003(2) 0.004(2) -0.009(3)
C2 0.066(3) 0.035(3) 0.031(2) 0.002(2) -0.001(2) -0.010(3)
C3 0.046(3) 0.034(3) 0.033(2) 0.006(2) 0.009(2) -0.004(2)
C4 0.031(2) 0.035(3) 0.035(2) 0.004(2) 0.0032(18) -0.007(2)
C5 0.065(4) 0.050(3) 0.038(3) 0.003(3) -0.001(2) -0.001(3)
C6 0.054(3) 0.055(4) 0.047(3) 0.006(3) 0.005(2) 0.001(3)
C7 0.032(2) 0.052(3) 0.033(2) 0.013(2) 0.0062(19) 0.000(2)
C8 0.043(3) 0.034(3) 0.034(2) 0.001(2) 0.004(2) -0.005(2)
C9 0.038(3) 0.046(3) 0.043(3) 0.005(3) 0.006(2) -0.001(2)
C10 0.046(3) 0.062(4) 0.050(3) -0.004(3) 0.001(3) -0.013(3)
C11 0.071(4) 0.039(3) 0.042(3) 0.001(2) 0.008(3) -0.010(3)
C12 0.068(4) 0.045(3) 0.040(3) 0.000(3) 0.022(3) 0.011(3)
C13 0.029(2) 0.035(3) 0.035(2) 0.006(2) 0.0032(18) -0.004(2)
C14 0.025(2) 0.031(2) 0.035(2) 0.001(2) 0.0026(18) -0.0037(19)
C15 0.030(2) 0.032(3) 0.046(3) 0.005(2) 0.000(2) -0.002(2)
C16 0.038(3) 0.037(3) 0.054(3) -0.008(3) 0.013(2) 0.002(2)
C17 0.044(3) 0.047(3) 0.042(3) -0.006(3) 0.010(2) -0.005(3)
C18 0.042(3) 0.038(3) 0.030(2) 0.003(2) -0.003(2) -0.006(2)
C19 0.034(2) 0.032(3) 0.037(2) 0.004(2) 0.0027(19) -0.001(2)
C20 0.029(2) 0.032(3) 0.034(2) 0.004(2) 0.0042(19) -0.002(2)
C21 0.033(2) 0.039(3) 0.033(2) 0.003(2) 0.0000(19) -0.002(2)
C22 0.030(2) 0.037(3) 0.032(2) 0.000(2) 0.0070(18) -0.006(2)
C23 0.034(3) 0.049(3) 0.047(3) 0.010(3) 0.005(2) -0.006(2)
C24 0.041(3) 0.060(4) 0.048(3) 0.008(3) 0.006(2) -0.004(3)
C25 0.035(3) 0.061(4) 0.051(3) -0.006(3) 0.005(2) -0.010(3)
C26 0.038(3) 0.049(3) 0.053(3) -0.004(3) 0.017(2) -0.013(3)
C27 0.035(3) 0.035(3) 0.045(3) 0.008(2) 0.008(2) -0.005(2)

loop_
_atom_type_symbol
_atom_type_description
_atom_type_scat_dispersion_real
_atom_type_scat_dispersion_imag
_atom_type_scat_source
C C 0.0181 0.0091 'International Tables Vol C Tables 4.2.6.8 and 6.1.1.4'
H H 0.0000 0.0000 'International Tables Vol C Tables 4.2.6.8 and 6.1.1.4'
N N 0.0311 0.0180 'International Tables Vol C Tables 4.2.6.8 and 6.1.1.4'

loop_
_geom_angle_atom_site_label_1
_geom_angle_atom_site_label_2
_geom_angle_atom_site_label_3
_geom_angle
C1 N1 C4 112.3(4)
C1 N1 H1 123.9
C4 N1 H1 123.9
C2 C1 N1 105.2(4)
C2 C1 C5 134.9(5)
N1 C1 C5 119.8(5)
C1 C2 C3 109.1(5)
C1 C2 H2 125.4
C3 C2 H2 125.4
C4 C3 C2 106.9(4)
C4 C3 H3 126.6
C2 C3 H3 126.6
C3 C4 N1 106.5(4)
C3 C4 C13 133.3(4)
N1 C4 C13 120.1(4)
C6 C5 C1 126.6(6)
C6 C5 H5 116.7
C1 C5 H5 116.7
C5 C6 C7 126.0(6)
C5 C6 H6 117.0
C7 C6 H6 117.0
C12 C7 C8 116.0(4)
C12 C7 C6 120.4(5)
C8 C7 C6 123.6(5)
C9 C8 C7 121.2(5)
C9 C8 H8 119.4
C7 C8 H8 119.4
C8 C9 C10 120.3(5)
C8 C9 H9 119.9
C10 C9 H9 119.9
C11 C10 C9 120.5(5)
C11 C10 H10 119.8
C9 C10 H10 119.8
C10 C11 C12 120.9(5)
C10 C11 H11 119.6
C12 C11 H11 119.6
C11 C12 C7 121.2(5)
C11 C12 H12 119.4
C7 C12 H12 119.4
C4 C13 C20 112.1(4)
C4 C13 C14 110.4(4)
C20 C13 C14 109.3(3)
C4 C13 H13 108.3
C20 C13 H13 108.3
C14 C13 H13 108.3
C19 C14 C15 117.4(4)
C19 C14 C13 122.0(4)
C15 C14 C13 120.6(4)
C14 C15 C16 121.1(5)
C14 C15 H15 119.5
C16 C15 H15 119.5
C17 C16 C15 119.3(5)
C17 C16 H16 120.4
C15 C16 H16 120.4
C16 C17 C18 120.7(5)
C16 C17 H17 119.7
C18 C17 H17 119.7
C17 C18 C19 119.9(5)
C17 C18 H18 120.1
C19 C18 H18 120.1
C18 C19 C14 121.7(5)
C18 C19 H19 119.2
C14 C19 H19 119.2
C21 C20 C13 123.0(4)
C21 C20 H20 118.5
C13 C20 H20 118.5
C20 C21 C22 127.4(4)
C20 C21 H21 116.3
C22 C21 H21 116.3
C27 C22 C23 117.0(4)
C27 C22 C21 119.8(4)
C23 C22 C21 123.1(4)
C24 C23 C22 121.3(5)
C24 C23 H23 119.3
C22 C23 H23 119.3
C23 C24 C25 120.2(5)
C23 C24 H24 119.9
C25 C24 H24 119.9
C26 C25 C24 119.4(5)
C26 C25 H25 120.3
C24 C25 H25 120.3
C25 C26 C27 120.3(5)
C25 C26 H26 119.8
C27 C26 H26 119.8
C26 C27 C22 121.6(5)
C26 C27 H27 119.2
C22 C27 H27 119.2

loop_
_geom_bond_atom_site_label_1
_geom_bond_atom_site_label_2
_geom_bond_distance
N1 C1 1.362(6)
N1 C4 1.365(5)
N1 H1 0.8800
C1 C2 1.359(7)
C1 C5 1.486(7)
C2 C3 1.424(6)
C2 H2 0.9500
C3 C4 1.359(6)
C3 H3 0.9500
C4 C13 1.507(6)
C5 C6 1.286(8)
C5 H5 0.9500
C6 C7 1.445(6)
C6 H6 0.9500
C7 C12 1.404(8)
C7 C8 1.424(6)
C8 C9 1.365(6)
C8 H8 0.9500
C9 C10 1.371(7)
C9 H9 0.9500
C10 C11 1.346(7)
C10 H10 0.9500
C11 C12 1.378(7)
C11 H11 0.9500
C12 H12 0.9500
C13 C20 1.509(5)
C13 C14 1.524(6)
C13 H13 1.0000
C14 C19 1.393(6)
C14 C15 1.395(6)
C15 C16 1.404(6)
C15 H15 0.9500
C16 C17 1.372(7)
C16 H16 0.9500
C17 C18 1.374(7)
C17 H17 0.9500
C18 C19 1.380(6)
C18 H18 0.9500
C19 H19 0.9500
C20 C21 1.329(6)
C20 H20 0.9500
C21 C22 1.468(6)
C21 H21 0.9500
C22 C27 1.391(6)
C22 C23 1.399(7)
C23 C24 1.375(6)
C23 H23 0.9500
C24 C25 1.392(8)
C24 H24 0.9500
C25 C26 1.365(7)
C25 H25 0.9500
C26 C27 1.383(6)
C26 H26 0.9500
C27 H27 0.9500

loop_
_geom_torsion_atom_site_label_1
_geom_torsion_atom_site_label_2
_geom_torsion_atom_site_label_3
_geom_torsion_atom_site_label_4
_geom_torsion
C4 N1 C1 C2 0.7(5)
C4 N1 C1 C5 177.7(4)
N1 C1 C2 C3 -0.9(5)
C5 C1 C2 C3 -177.1(5)
C1 C2 C3 C4 0.7(5)
C2 C3 C4 N1 -0.3(5)
C2 C3 C4 C13 -177.2(4)
C1 N1 C4 C3 -0.3(5)
C1 N1 C4 C13 177.1(4)
C2 C1 C5 C6 6.4(9)
N1 C1 C5 C6 -169.4(5)
C1 C5 C6 C7 -174.7(5)
C5 C6 C7 C12 -179.9(5)
C5 C6 C7 C8 1.8(8)
C12 C7 C8 C9 0.0(6)
C6 C7 C8 C9 178.4(4)
C7 C8 C9 C10 -0.8(7)
C8 C9 C10 C11 0.8(8)
C9 C10 C11 C12 -0.1(8)
C10 C11 C12 C7 -0.6(8)
C8 C7 C12 C11 0.7(7)
C6 C7 C12 C11 -177.8(4)
C3 C4 C13 C20 -16.9(7)
N1 C4 C13 C20 166.6(4)
C3 C4 C13 C14 -138.9(5)
N1 C4 C13 C14 44.5(5)
C4 C13 C14 C19 61.6(5)
C20 C13 C14 C19 -62.1(5)
C4 C13 C14 C15 -117.8(5)
C20 C13 C14 C15 118.5(4)
C19 C14 C15 C16 0.2(6)
C13 C14 C15 C16 179.6(4)
C14 C15 C16 C17 0.1(7)
C15 C16 C17 C18 0.0(7)
C16 C17 C18 C19 -0.5(7)
C17 C18 C19 C14 0.9(7)
C15 C14 C19 C18 -0.7(6)
C13 C14 C19 C18 179.9(4)
C4 C13 C20 C21 125.5(5)
C14 C13 C20 C21 -111.8(5)
C13 C20 C21 C22 171.9(4)
C20 C21 C22 C27 179.7(5)
C20 C21 C22 C23 -2.7(7)
C27 C22 C23 C24 2.7(7)
C21 C22 C23 C24 -175.0(4)
C22 C23 C24 C25 -0.5(8)
C23 C24 C25 C26 -1.7(8)
C24 C25 C26 C27 1.6(8)
C25 C26 C27 C22 0.7(7)
C23 C22 C27 C26 -2.8(7)
C21 C22 C27 C26 175.0(4)
